data_7158712
loop_
_publ_author_name
'Mancinelli, Joseph P.'
'Liu, SB'
'Wilkerson-Hill, Sidney M'

_publ_section_title
;
 Relative Rates of Alkylation for B-Substituted Triarylphosphines: An
 ortho-Boron Group Enhances Reactivity on Phosphorus.
;
_journal_name_full 'Organic &amp; Biomolecular Chemistry'
_journal_paper_doi 10.1039/D2OB00505K
_journal_year 2022
_chemical_formula_moiety 'C31 H33 B1 Br1 O2 P1'
_chemical_formula_sum 'C31 H33 B Br O2 P'
_chemical_formula_weight 559.29
_chemical_melting_point ?
_space_group_IT_number 14
_space_group_name_Hall '-P 2yn'
_space_group_name_H-M_alt 'P 1 21/n 1'
_symmetry_cell_setting monoclinic
_symmetry_space_group_name_H-M 'P 1 21/n 1'
_atom_sites_solution_hydrogens difmap
_atom_sites_solution_primary direct
_audit_creation_date 2022-02-03
_audit_creation_method 'CRYSTALS_ver_*****_build_0e3dcff '
_audit_update_record
;
2022-03-02 deposited with the CCDC.	2022-05-17 downloaded from the CCDC.
;
_cell_angle_alpha 90
_cell_angle_beta 92.761(3)
_cell_angle_gamma 90
_cell_formula_units_Z 4
_cell_length_a 9.7302(3)
_cell_length_b 15.9096(4)
_cell_length_c 17.8875(7)
_cell_measurement_reflns_used 3644
_cell_measurement_temperature 150
_cell_measurement_theta_max 24.21
_cell_measurement_theta_min 2.43
_cell_volume 2765.83(15)
_computing_cell_refinement 'Apex2 (Bruker AXS, 2006)'
_computing_data_collection 'Apex2 (Bruker AXS, 2006)'
_computing_data_reduction 'Apex2 (Bruker AXS, 2006)'
_computing_molecular_graphics 'CAMERON (Watkin et al., 1996)'
_computing_publication_material 'CRYSTALS (Betteridge et al., 2003)'
_computing_structure_refinement 'CRYSTALS (Betteridge et al., 2003)'
_computing_structure_solution 'SHELXT (Sheldrick, 2015)'
_diffrn_ambient_temperature 150
_diffrn_measured_fraction_theta_full 0.996
_diffrn_measured_fraction_theta_max 0.996
_diffrn_measurement_device Area
_diffrn_measurement_device_type 'Bruker Kappa Apex2'
_diffrn_measurement_method '\f & \w scans'
_diffrn_radiation_monochromator graphite
_diffrn_radiation_type 'Mo K\a'
_diffrn_radiation_wavelength 0.71073
_diffrn_reflns_av_R_equivalents 0.109
_diffrn_reflns_av_unetI/netI 0.162
_diffrn_reflns_limit_h_max 11
_diffrn_reflns_limit_h_min -11
_diffrn_reflns_limit_k_max 18
_diffrn_reflns_limit_k_min -17
_diffrn_reflns_limit_l_max 16
_diffrn_reflns_limit_l_min -21
_diffrn_reflns_number 21021
_diffrn_reflns_theta_full 25.035
_diffrn_reflns_theta_max 25.035
_diffrn_reflns_theta_min 1.714
_diffrn_standards_number 0
_exptl_absorpt_coefficient_mu 1.570
_exptl_absorpt_correction_T_max 0.90
_exptl_absorpt_correction_T_min 0.85
_exptl_absorpt_correction_type multi-scan
_exptl_absorpt_process_details 'SADABS (Siemens, 1996)'
_exptl_crystal_colour colorless
_exptl_crystal_density_diffrn 1.343
_exptl_crystal_density_meas ?
_exptl_crystal_density_method 'not measured'
_exptl_crystal_description block
_exptl_crystal_F_000 1160
_exptl_crystal_size_max 0.230
_exptl_crystal_size_mid 0.100
_exptl_crystal_size_min 0.070
_refine_diff_density_max 1.05
_refine_diff_density_min -0.97
_refine_ls_extinction_method None
_refine_ls_goodness_of_fit_ref 1.0242
_refine_ls_hydrogen_treatment constr
_refine_ls_matrix_type full
_refine_ls_number_parameters 325
_refine_ls_number_reflns 4878
_refine_ls_number_restraints 0
_refine_ls_R_factor_all 0.0863
_refine_ls_R_factor_gt 0.0465
_refine_ls_shift/su_max 0.0003225
_refine_ls_shift/su_mean 0.0000252
_refine_ls_structure_factor_coef Fsqd
_refine_ls_weighting_details
;
 Method= Modified Sheldrick 
 w=1/[\s^2^(F^2^) + ( 0.07P)^2^ + 1.99P] 
 ,where P=(max(Fo^2^,0) + 2Fc^2^)/3 
;
_refine_ls_weighting_scheme calc
_refine_ls_wR_factor_all 0.1485
_refine_ls_wR_factor_gt 0.1053
_refine_ls_wR_factor_ref 0.1484
_reflns_limit_h_max 11
_reflns_limit_h_min -11
_reflns_limit_k_max 18
_reflns_limit_k_min 0
_reflns_limit_l_max 21
_reflns_limit_l_min 0
_reflns_number_gt 3270
_reflns_number_total 4879
_reflns_threshold_expression I>2.0\s(I)
_oxford_diffrn_Wilson_B_factor 0.00
_oxford_diffrn_Wilson_scale 0.00
_oxford_refine_ls_scale 0.2985(4)
_oxford_structure_analysis_title 'THIS IS THE DEFAULT SETTING FOR THE TITLE, P'
_cod_data_source_file d2ob00505k2.cif
_cod_data_source_block 22016
_cod_depositor_comments
;
The following automatic conversions were performed:

data item '_chemical_melting_point' value 'not measured' was changed
to '?' -- the value is undefined or not given.

data item '_exptl_crystal_density_meas' value 'not measured' was
changed to '?' -- the value is perceived as not measured.

Automatic conversion script
Id: cif_fix_values 7556 2019-12-06 15:28:31Z antanas 
;
_cod_original_sg_symbol_H-M 'P 1 21/n 1 '
_cod_original_formula_sum 'C31 H33 B1 Br1 O2 P1'
_cod_database_code 7158712
_oxford_refine_reflns_threshold_expression I>-3.0\s(I)
_refine_ls_r_factor_ref 0.0863
_reflns_number_all 4879

loop_
_symmetry_equiv_pos_as_xyz
x,y,z
-x,-y,-z
-x+1/2,y+1/2,-z+1/2
x+1/2,-y+1/2,z+1/2

loop_
_atom_site_label
_atom_site_type_symbol
_atom_site_fract_x
_atom_site_fract_y
_atom_site_fract_z
_atom_site_U_iso_or_equiv
_atom_site_occupancy
_atom_site_adp_type
_atom_site_refinement_flags_posn
_atom_site_refinement_flags_adp
_atom_site_refinement_flags_occupancy
_atom_site_disorder_assembly
_atom_site_disorder_group
_atom_site_attached_hydrogens
Br1 Br 0.62584(6) 1.00823(3) 0.32382(3) 0.0326 1.0000 Uani . . . . . .
P1 P 0.58611(12) 0.80323(7) 0.52829(7) 0.0171 1.0000 Uani . . . . . .
O1 O 0.7660(4) 0.5296(2) 0.52169(19) 0.0313 1.0000 Uani . . . . . .
O2 O 0.7802(3) 0.65155(19) 0.58833(19) 0.0261 1.0000 Uani . . . . . .
C1 C 0.6382(4) 0.7459(3) 0.4466(3) 0.0188 1.0000 Uani . . . . . .
C2 C 0.6962(5) 0.6636(3) 0.4497(3) 0.0190 1.0000 Uani . . . . . .
C3 C 0.7236(5) 0.6260(3) 0.3815(3) 0.0230 1.0000 Uani . . . . . .
C4 C 0.6992(5) 0.6653(3) 0.3137(3) 0.0246 1.0000 Uani . . . . . .
C5 C 0.6481(5) 0.7467(3) 0.3121(3) 0.0244 1.0000 Uani . . . . . .
C6 C 0.6182(5) 0.7863(3) 0.3783(3) 0.0223 1.0000 Uani . . . . . .
C7 C 0.5023(4) 0.7349(3) 0.5916(3) 0.0194 1.0000 Uani . . . . . .
C8 C 0.4896(5) 0.7575(3) 0.6662(3) 0.0235 1.0000 Uani . . . . . .
C9 C 0.4187(5) 0.7048(4) 0.7125(3) 0.0316 1.0000 Uani . . . . . .
C10 C 0.3598(5) 0.6318(4) 0.6858(3) 0.0348 1.0000 Uani . . . . . .
C11 C 0.3677(5) 0.6112(3) 0.6112(3) 0.0338 1.0000 Uani . . . . . .
C12 C 0.4391(5) 0.6619(3) 0.5641(3) 0.0249 1.0000 Uani . . . . . .
C13 C 0.7286(4) 0.8599(3) 0.5724(3) 0.0183 1.0000 Uani . . . . . .
C14 C 0.7725(5) 0.9316(3) 0.5370(3) 0.0266 1.0000 Uani . . . . . .
C15 C 0.8813(5) 0.9777(3) 0.5700(3) 0.0320 1.0000 Uani . . . . . .
C16 C 0.9456(5) 0.9518(3) 0.6366(3) 0.0328 1.0000 Uani . . . . . .
C17 C 0.9020(5) 0.8809(3) 0.6715(3) 0.0327 1.0000 Uani . . . . . .
C18 C 0.7921(5) 0.8344(3) 0.6396(3) 0.0222 1.0000 Uani . . . . . .
C19 C 0.4575(5) 0.8823(3) 0.5016(3) 0.0203 1.0000 Uani . . . . . .
C20 C 0.3185(5) 0.8462(3) 0.4773(3) 0.0182 1.0000 Uani . . . . . .
C21 C 0.2209(5) 0.8300(3) 0.5294(3) 0.0234 1.0000 Uani . . . . . .
C22 C 0.0922(5) 0.8003(3) 0.5068(3) 0.0272 1.0000 Uani . . . . . .
C23 C 0.0589(5) 0.7851(3) 0.4328(3) 0.0316 1.0000 Uani . . . . . .
C24 C 0.1547(6) 0.8006(4) 0.3805(3) 0.0389 1.0000 Uani . . . . . .
C25 C 0.2837(5) 0.8312(3) 0.4026(3) 0.0304 1.0000 Uani . . . . . .
C26 C 0.8050(6) 0.5042(3) 0.5987(3) 0.0292 1.0000 Uani . . . . . .
C27 C 0.8518(5) 0.5883(3) 0.6362(3) 0.0265 1.0000 Uani . . . . . .
C28 C 0.9167(7) 0.4380(4) 0.5963(4) 0.0518 1.0000 Uani . . . . . .
C29 C 0.6769(6) 0.4672(4) 0.6306(4) 0.0448 1.0000 Uani . . . . . .
C30 C 1.0043(6) 0.6065(4) 0.6305(3) 0.0432 1.0000 Uani . . . . . .
C31 C 0.8080(7) 0.5999(4) 0.7160(3) 0.0416 1.0000 Uani . . . . . .
B1 B 0.7442(6) 0.6145(3) 0.5221(3) 0.0218 1.0000 Uani . . . . . .
H31 H 0.7616 0.5709 0.3821 0.0279 1.0000 Uiso R . . . . .
H41 H 0.7167 0.6368 0.2684 0.0300 1.0000 Uiso R . . . . .
H51 H 0.6339 0.7753 0.2658 0.0315 1.0000 Uiso R . . . . .
H61 H 0.5829 0.8420 0.3770 0.0267 1.0000 Uiso R . . . . .
H81 H 0.5287 0.8085 0.6850 0.0289 1.0000 Uiso R . . . . .
H91 H 0.4104 0.7193 0.7636 0.0380 1.0000 Uiso R . . . . .
H101 H 0.3140 0.5955 0.7186 0.0435 1.0000 Uiso R . . . . .
H111 H 0.3233 0.5619 0.5921 0.0409 1.0000 Uiso R . . . . .
H121 H 0.4455 0.6474 0.5129 0.0312 1.0000 Uiso R . . . . .
H141 H 0.7294 0.9488 0.4908 0.0334 1.0000 Uiso R . . . . .
H151 H 0.9111 1.0276 0.5465 0.0393 1.0000 Uiso R . . . . .
H161 H 1.0205 0.9834 0.6581 0.0390 1.0000 Uiso R . . . . .
H171 H 0.9461 0.8630 0.7174 0.0403 1.0000 Uiso R . . . . .
H181 H 0.7605 0.7854 0.6638 0.0271 1.0000 Uiso R . . . . .
H191 H 0.4459 0.9183 0.5432 0.0254 1.0000 Uiso R . . . . .
H192 H 0.4904 0.9141 0.4612 0.0254 1.0000 Uiso R . . . . .
H211 H 0.2431 0.8394 0.5810 0.0285 1.0000 Uiso R . . . . .
H221 H 0.0258 0.7906 0.5430 0.0334 1.0000 Uiso R . . . . .
H231 H -0.0299 0.7645 0.4179 0.0381 1.0000 Uiso R . . . . .
H241 H 0.1332 0.7895 0.3291 0.0469 1.0000 Uiso R . . . . .
H251 H 0.3493 0.8423 0.3661 0.0352 1.0000 Uiso R . . . . .
H281 H 0.9425 0.4209 0.6459 0.0660 1.0000 Uiso R . . . . .
H282 H 0.9942 0.4613 0.5735 0.0660 1.0000 Uiso R . . . . .
H283 H 0.8840 0.3907 0.5683 0.0660 1.0000 Uiso R . . . . .
H291 H 0.6971 0.4495 0.6806 0.0550 1.0000 Uiso R . . . . .
H292 H 0.6063 0.5085 0.6300 0.0550 1.0000 Uiso R . . . . .
H293 H 0.6468 0.4204 0.6011 0.0550 1.0000 Uiso R . . . . .
H301 H 1.0265 0.6585 0.6543 0.0522 1.0000 Uiso R . . . . .
H302 H 1.0566 0.5627 0.6541 0.0522 1.0000 Uiso R . . . . .
H303 H 1.0252 0.6097 0.5792 0.0522 1.0000 Uiso R . . . . .
H311 H 0.8408 0.6525 0.7347 0.0512 1.0000 Uiso R . . . . .
H312 H 0.8454 0.5559 0.7466 0.0512 1.0000 Uiso R . . . . .
H313 H 0.7105 0.5987 0.7166 0.0512 1.0000 Uiso R . . . . .

loop_
_atom_site_aniso_label
_atom_site_aniso_U_11
_atom_site_aniso_U_22
_atom_site_aniso_U_33
_atom_site_aniso_U_23
_atom_site_aniso_U_13
_atom_site_aniso_U_12
Br1 0.0471(4) 0.0235(3) 0.0274(3) -0.0030(2) 0.0046(2) -0.0038(3)
P1 0.0160(6) 0.0167(6) 0.0185(6) 0.0011(5) -0.0007(5) 0.0007(5)
O1 0.054(2) 0.0188(17) 0.021(2) -0.0007(15) -0.0018(18) 0.0041(16)
O2 0.034(2) 0.0214(17) 0.0215(19) 0.0018(15) -0.0070(16) 0.0095(15)
C1 0.016(2) 0.022(2) 0.019(3) 0.001(2) 0.003(2) -0.002(2)
C2 0.017(2) 0.018(2) 0.022(3) -0.000(2) -0.000(2) -0.0047(19)
C3 0.021(3) 0.021(2) 0.027(3) 0.000(2) 0.001(2) -0.001(2)
C4 0.018(3) 0.033(3) 0.023(3) -0.006(2) 0.002(2) -0.003(2)
C5 0.020(3) 0.033(3) 0.020(3) 0.005(2) 0.002(2) 0.000(2)
C6 0.022(3) 0.022(2) 0.023(3) 0.002(2) 0.003(2) -0.000(2)
C7 0.012(2) 0.024(2) 0.022(3) 0.003(2) 0.003(2) 0.002(2)
C8 0.014(2) 0.032(3) 0.024(3) -0.002(2) -0.001(2) 0.003(2)
C9 0.018(3) 0.058(4) 0.019(3) 0.007(3) 0.003(2) 0.009(3)
C10 0.020(3) 0.042(3) 0.044(4) 0.016(3) 0.009(3) -0.000(3)
C11 0.028(3) 0.026(3) 0.048(4) 0.006(3) 0.009(3) -0.005(2)
C12 0.020(3) 0.026(3) 0.028(3) -0.005(2) -0.000(2) -0.001(2)
C13 0.014(2) 0.020(2) 0.021(3) -0.006(2) -0.004(2) 0.0041(19)
C14 0.024(3) 0.020(3) 0.035(3) -0.001(2) -0.003(2) 0.002(2)
C15 0.021(3) 0.022(3) 0.053(4) 0.001(3) -0.002(3) 0.003(2)
C16 0.020(3) 0.027(3) 0.050(4) -0.012(3) -0.004(3) -0.006(2)
C17 0.026(3) 0.040(3) 0.031(3) -0.014(3) -0.007(2) 0.004(2)
C18 0.018(3) 0.025(3) 0.023(3) -0.005(2) -0.001(2) -0.002(2)
C19 0.019(2) 0.021(2) 0.021(3) 0.002(2) 0.001(2) 0.0027(19)
C20 0.020(2) 0.012(2) 0.023(3) 0.0031(19) 0.001(2) 0.0040(19)
C21 0.021(3) 0.025(3) 0.024(3) 0.002(2) -0.002(2) 0.004(2)
C22 0.021(3) 0.027(3) 0.035(3) 0.003(2) 0.008(2) 0.002(2)
C23 0.020(3) 0.030(3) 0.045(4) -0.008(3) -0.003(3) -0.006(2)
C24 0.030(3) 0.058(4) 0.027(3) -0.011(3) -0.008(3) -0.002(3)
C25 0.020(3) 0.049(3) 0.022(3) 0.000(3) 0.002(2) -0.002(2)
C26 0.040(3) 0.026(3) 0.021(3) 0.006(2) -0.001(2) 0.010(2)
C27 0.026(3) 0.029(3) 0.024(3) 0.007(2) 0.002(2) 0.006(2)
C28 0.073(5) 0.040(3) 0.042(4) 0.012(3) 0.007(4) 0.029(3)
C29 0.054(4) 0.039(3) 0.041(4) 0.014(3) -0.002(3) -0.013(3)
C30 0.037(3) 0.052(4) 0.040(4) 0.011(3) -0.009(3) 0.001(3)
C31 0.055(4) 0.043(3) 0.026(3) -0.002(3) -0.002(3) 0.016(3)
B1 0.018(3) 0.021(3) 0.026(3) 0.000(2) 0.001(2) 0.003(2)

loop_
_atom_type_symbol
_atom_type_scat_dispersion_real
_atom_type_scat_dispersion_imag
_atom_type_scat_Cromer_Mann_a1
_atom_type_scat_Cromer_Mann_b1
_atom_type_scat_Cromer_Mann_a2
_atom_type_scat_Cromer_Mann_b2
_atom_type_scat_Cromer_Mann_a3
_atom_type_scat_Cromer_Mann_b3
_atom_type_scat_Cromer_Mann_a4
_atom_type_scat_Cromer_Mann_b4
_atom_type_scat_Cromer_Mann_c
_atom_type_scat_source
C 0.0033 0.0016 2.3100 20.8439 1.0200 10.2075 1.5886 0.5687 0.8650 51.6512 0.2156 'International Tables Vol C 4.2.6.8 and 6.1.1.4'
H 0.0000 0.0000 0.4930 10.5109 0.3229 26.1257 0.1402 3.1424 0.0408 57.7998 0.0030 'International Tables Vol C 4.2.6.8 and 6.1.1.4'
B 0.0013 0.0007 2.0545 23.2185 1.3326 1.0210 1.0979 60.3498 0.7068 0.1403 -0.1932 'International Tables Vol C 4.2.6.8 and 6.1.1.4'
O 0.0106 0.0060 3.0485 13.2771 2.2868 5.7011 1.5463 0.3239 0.8670 32.9089 0.2508 'International Tables Vol C 4.2.6.8 and 6.1.1.4'
P 0.1023 0.0942 6.4345 1.9067 4.1791 27.1570 1.7800 0.5260 1.4908 68.1645 1.1149 'International Tables Vol C 4.2.6.8 and 6.1.1.4'
Br -0.2901 2.4595 17.1789 2.1723 5.2358 16.5796 5.6377 0.2609 3.9851 41.4328 2.9557 'International Tables Vol C 4.2.6.8 and 6.1.1.4'

loop_
_geom_angle_atom_site_label_1
_geom_angle_site_symmetry_1
_geom_angle_atom_site_label_2
_geom_angle_site_symmetry_2
_geom_angle_atom_site_label_3
_geom_angle_site_symmetry_3
_geom_angle
_geom_angle_publ_flag
C1 . P1 . C7 . 110.9(2) yes
C1 . P1 . C13 . 111.4(2) yes
C7 . P1 . C13 . 112.9(2) yes
C1 . P1 . C19 . 110.6(2) yes
C7 . P1 . C19 . 104.9(2) yes
C13 . P1 . C19 . 105.9(2) yes
C26 . O1 . B1 . 107.5(4) yes
C27 . O2 . B1 . 107.8(4) yes
P1 . C1 . C2 . 123.7(4) yes
P1 . C1 . C6 . 116.4(3) yes
C2 . C1 . C6 . 119.9(4) yes
C1 . C2 . C3 . 116.8(4) yes
C1 . C2 . B1 . 126.3(4) yes
C3 . C2 . B1 . 116.7(4) yes
C2 . C3 . C4 . 123.0(4) yes
C2 . C3 . H31 . 118.3 no
C4 . C3 . H31 . 118.7 no
C3 . C4 . C5 . 119.3(5) yes
C3 . C4 . H41 . 120.2 no
C5 . C4 . H41 . 120.5 no
C4 . C5 . C6 . 119.9(5) yes
C4 . C5 . H51 . 120.1 no
C6 . C5 . H51 . 120.0 no
C1 . C6 . C5 . 121.1(4) yes
C1 . C6 . H61 . 119.3 no
C5 . C6 . H61 . 119.7 no
P1 . C7 . C8 . 120.8(4) yes
P1 . C7 . C12 . 119.2(4) yes
C8 . C7 . C12 . 119.7(4) yes
C7 . C8 . C9 . 119.0(5) yes
C7 . C8 . H81 . 120.4 no
C9 . C8 . H81 . 120.5 no
C8 . C9 . C10 . 121.1(5) yes
C8 . C9 . H91 . 119.7 no
C10 . C9 . H91 . 119.2 no
C9 . C10 . C11 . 119.8(5) yes
C9 . C10 . H101 . 120.0 no
C11 . C10 . H101 . 120.2 no
C10 . C11 . C12 . 120.3(5) yes
C10 . C11 . H111 . 119.8 no
C12 . C11 . H111 . 119.9 no
C7 . C12 . C11 . 120.0(5) yes
C7 . C12 . H121 . 119.7 no
C11 . C12 . H121 . 120.4 no
P1 . C13 . C14 . 117.4(4) yes
P1 . C13 . C18 . 122.4(4) yes
C14 . C13 . C18 . 120.2(4) yes
C13 . C14 . C15 . 119.0(5) yes
C13 . C14 . H141 . 120.2 no
C15 . C14 . H141 . 120.7 no
C14 . C15 . C16 . 120.7(5) yes
C14 . C15 . H151 . 119.5 no
C16 . C15 . H151 . 119.7 no
C15 . C16 . C17 . 120.1(5) yes
C15 . C16 . H161 . 119.8 no
C17 . C16 . H161 . 120.1 no
C16 . C17 . C18 . 119.9(5) yes
C16 . C17 . H171 . 120.3 no
C18 . C17 . H171 . 119.8 no
C17 . C18 . C13 . 120.0(5) yes
C17 . C18 . H181 . 120.4 no
C13 . C18 . H181 . 119.7 no
P1 . C19 . C20 . 113.9(3) yes
P1 . C19 . H191 . 108.4 no
C20 . C19 . H191 . 108.4 no
P1 . C19 . H192 . 108.3 no
C20 . C19 . H192 . 108.3 no
H191 . C19 . H192 . 109.5 no
C19 . C20 . C21 . 120.6(4) yes
C19 . C20 . C25 . 121.1(4) yes
C21 . C20 . C25 . 118.3(4) yes
C20 . C21 . C22 . 120.5(5) yes
C20 . C21 . H211 . 119.5 no
C22 . C21 . H211 . 120.0 no
C21 . C22 . C23 . 120.9(5) yes
C21 . C22 . H221 . 119.5 no
C23 . C22 . H221 . 119.6 no
C22 . C23 . C24 . 119.3(5) yes
C22 . C23 . H231 . 120.2 no
C24 . C23 . H231 . 120.5 no
C23 . C24 . C25 . 120.3(5) yes
C23 . C24 . H241 . 120.0 no
C25 . C24 . H241 . 119.6 no
C24 . C25 . C20 . 120.8(5) yes
C24 . C25 . H251 . 120.0 no
C20 . C25 . H251 . 119.3 no
O1 . C26 . C27 . 102.9(4) yes
O1 . C26 . C28 . 108.6(4) yes
C27 . C26 . C28 . 114.5(5) yes
O1 . C26 . C29 . 106.3(4) yes
C27 . C26 . C29 . 113.7(4) yes
C28 . C26 . C29 . 110.2(5) yes
C26 . C27 . O2 . 102.5(4) yes
C26 . C27 . C30 . 113.7(4) yes
O2 . C27 . C30 . 105.5(4) yes
C26 . C27 . C31 . 114.8(4) yes
O2 . C27 . C31 . 108.4(4) yes
C30 . C27 . C31 . 111.0(5) yes
C26 . C28 . H281 . 109.3 no
C26 . C28 . H282 . 109.0 no
H281 . C28 . H282 . 109.5 no
C26 . C28 . H283 . 110.1 no
H281 . C28 . H283 . 109.5 no
H282 . C28 . H283 . 109.5 no
C26 . C29 . H291 . 109.4 no
C26 . C29 . H292 . 109.5 no
H291 . C29 . H292 . 109.5 no
C26 . C29 . H293 . 109.5 no
H291 . C29 . H293 . 109.5 no
H292 . C29 . H293 . 109.5 no
C27 . C30 . H301 . 109.7 no
C27 . C30 . H302 . 109.5 no
H301 . C30 . H302 . 109.5 no
C27 . C30 . H303 . 109.2 no
H301 . C30 . H303 . 109.5 no
H302 . C30 . H303 . 109.5 no
C27 . C31 . H311 . 109.4 no
C27 . C31 . H312 . 109.5 no
H311 . C31 . H312 . 109.5 no
C27 . C31 . H313 . 109.4 no
H311 . C31 . H313 . 109.5 no
H312 . C31 . H313 . 109.5 no
C2 . B1 . O1 . 121.9(5) yes
C2 . B1 . O2 . 124.2(4) yes
O1 . B1 . O2 . 113.7(5) yes

loop_
_geom_bond_atom_site_label_1
_geom_bond_site_symmetry_1
_geom_bond_atom_site_label_2
_geom_bond_site_symmetry_2
_geom_bond_distance
_geom_bond_publ_flag
P1 . C1 . 1.815(5) yes
P1 . C7 . 1.795(4) yes
P1 . C13 . 1.803(5) yes
P1 . C19 . 1.822(5) yes
O1 . C26 . 1.468(6) yes
O1 . B1 . 1.367(6) yes
O2 . C27 . 1.474(6) yes
O2 . B1 . 1.353(7) yes
C1 . C2 . 1.427(6) yes
C1 . C6 . 1.387(7) yes
C2 . C3 . 1.397(7) yes
C2 . B1 . 1.564(7) yes
C3 . C4 . 1.376(7) yes
C3 . H31 . 0.950 no
C4 . C5 . 1.386(7) yes
C4 . H41 . 0.950 no
C5 . C6 . 1.384(7) yes
C5 . H51 . 0.950 no
C6 . H61 . 0.950 no
C7 . C8 . 1.393(7) yes
C7 . C12 . 1.393(7) yes
C8 . C9 . 1.386(7) yes
C8 . H81 . 0.950 no
C9 . C10 . 1.372(8) yes
C9 . H91 . 0.950 no
C10 . C11 . 1.380(8) yes
C10 . H101 . 0.950 no
C11 . C12 . 1.378(7) yes
C11 . H111 . 0.950 no
C12 . H121 . 0.950 no
C13 . C14 . 1.383(7) yes
C13 . C18 . 1.385(7) yes
C14 . C15 . 1.395(7) yes
C14 . H141 . 0.950 no
C15 . C16 . 1.382(8) yes
C15 . H151 . 0.950 no
C16 . C17 . 1.367(7) yes
C16 . H161 . 0.950 no
C17 . C18 . 1.400(7) yes
C17 . H171 . 0.950 no
C18 . H181 . 0.950 no
C19 . C20 . 1.514(6) yes
C19 . H191 . 0.950 no
C19 . H192 . 0.950 no
C20 . C21 . 1.386(6) yes
C20 . C25 . 1.384(7) yes
C21 . C22 . 1.381(7) yes
C21 . H211 . 0.950 no
C22 . C23 . 1.369(7) yes
C22 . H221 . 0.950 no
C23 . C24 . 1.374(7) yes
C23 . H231 . 0.950 no
C24 . C25 . 1.386(7) yes
C24 . H241 . 0.950 no
C25 . H251 . 0.950 no
C26 . C27 . 1.555(7) yes
C26 . C28 . 1.515(7) yes
C26 . C29 . 1.515(7) yes
C27 . C30 . 1.520(7) yes
C27 . C31 . 1.521(7) yes
C28 . H281 . 0.950 no
C28 . H282 . 0.950 no
C28 . H283 . 0.950 no
C29 . H291 . 0.950 no
C29 . H292 . 0.950 no
C29 . H293 . 0.950 no
C30 . H301 . 0.950 no
C30 . H302 . 0.950 no
C30 . H303 . 0.950 no
C31 . H311 . 0.950 no
C31 . H312 . 0.950 no
C31 . H313 . 0.950 no

loop_
_geom_torsion_atom_site_label_1
_geom_torsion_atom_site_label_2
_geom_torsion_atom_site_label_3
_geom_torsion_atom_site_label_4
_geom_torsion
_geom_torsion_site_symmetry_1
_geom_torsion_site_symmetry_2
_geom_torsion_site_symmetry_3
_geom_torsion_site_symmetry_4
_geom_torsion_publ_flag
C7 P1 C1 C2 -40.8(4) . . . . no
C7 P1 C1 C6 138.9(4) . . . . no
C13 P1 C1 C2 85.9(4) . . . . no
C13 P1 C1 C6 -94.4(4) . . . . no
C19 P1 C1 C2 -156.7(4) . . . . no
C19 P1 C1 C6 23.0(4) . . . . no
C1 P1 C7 C8 161.1(4) . . . . no
C1 P1 C7 C12 -24.5(4) . . . . no
C13 P1 C7 C8 35.2(4) . . . . no
C13 P1 C7 C12 -150.3(4) . . . . no
C19 P1 C7 C8 -79.6(4) . . . . no
C19 P1 C7 C12 94.9(4) . . . . no
C1 P1 C13 C14 74.1(4) . . . . no
C1 P1 C13 C18 -106.7(4) . . . . no
C7 P1 C13 C14 -160.3(4) . . . . no
C7 P1 C13 C18 18.9(5) . . . . no
C19 P1 C13 C14 -46.1(4) . . . . no
C19 P1 C13 C18 133.1(4) . . . . no
C1 P1 C19 C20 70.6(4) . . . . no
C7 P1 C19 C20 -49.0(4) . . . . no
C13 P1 C19 C20 -168.6(4) . . . . no
B1 O1 C26 C27 -19.2(5) . . . . no
B1 O1 C26 C28 -141.0(5) . . . . no
B1 O1 C26 C29 100.5(5) . . . . no
C26 O1 B1 O2 7.8(6) . . . . no
C26 O1 B1 C2 -178.0(5) . . . . no
B1 O2 C27 C26 -19.5(5) . . . . no
B1 O2 C27 C30 99.7(5) . . . . no
B1 O2 C27 C31 -141.3(4) . . . . no
C27 O2 B1 O1 8.3(6) . . . . no
C27 O2 B1 C2 -165.8(5) . . . . no
P1 C1 C2 C3 176.4(3) . . . . no
P1 C1 C2 B1 -9.4(7) . . . . no
C6 C1 C2 C3 -3.2(7) . . . . no
C6 C1 C2 B1 170.9(5) . . . . no
P1 C1 C6 C5 -176.8(4) . . . . no
C2 C1 C6 C5 2.8(7) . . . . no
C1 C2 C3 C4 1.1(7) . . . . no
B1 C2 C3 C4 -173.7(5) . . . . no
C1 C2 B1 O1 163.3(5) . . . . no
C1 C2 B1 O2 -23.1(8) . . . . no
C3 C2 B1 O1 -22.5(7) . . . . no
C3 C2 B1 O2 151.1(5) . . . . no
C2 C3 C4 C5 1.6(8) . . . . no
C3 C4 C5 C6 -2.1(7) . . . . no
C4 C5 C6 C1 -0.1(7) . . . . no
P1 C7 C8 C9 177.1(4) . . . . no
C12 C7 C8 C9 2.6(7) . . . . no
P1 C7 C12 C11 -176.4(4) . . . . no
C8 C7 C12 C11 -1.8(7) . . . . no
C7 C8 C9 C10 -0.9(8) . . . . no
C8 C9 C10 C11 -1.8(8) . . . . no
C9 C10 C11 C12 2.6(8) . . . . no
C10 C11 C12 C7 -0.8(7) . . . . no
P1 C13 C14 C15 179.2(4) . . . . no
C18 C13 C14 C15 -0.1(7) . . . . no
P1 C13 C18 C17 -179.8(4) . . . . no
C14 C13 C18 C17 -0.6(7) . . . . no
C13 C14 C15 C16 0.8(7) . . . . no
C14 C15 C16 C17 -0.8(8) . . . . no
C15 C16 C17 C18 0.1(8) . . . . no
C16 C17 C18 C13 0.6(7) . . . . no
P1 C19 C20 C21 88.0(5) . . . . no
P1 C19 C20 C25 -94.2(5) . . . . no
C19 C20 C21 C22 177.4(4) . . . . no
C25 C20 C21 C22 -0.5(7) . . . . no
C19 C20 C25 C24 -178.0(5) . . . . no
C21 C20 C25 C24 -0.1(7) . . . . no
C20 C21 C22 C23 0.9(7) . . . . no
C21 C22 C23 C24 -0.7(8) . . . . no
C22 C23 C24 C25 0.1(8) . . . . no
C23 C24 C25 C20 0.4(8) . . . . no
O1 C26 C27 O2 23.1(5) . . . . no
O1 C26 C27 C30 -90.2(5) . . . . no
O1 C26 C27 C31 140.4(5) . . . . no
C28 C26 C27 O2 140.7(5) . . . . no
C28 C26 C27 C30 27.4(7) . . . . no
C28 C26 C27 C31 -101.9(6) . . . . no
C29 C26 C27 O2 -91.5(5) . . . . no
C29 C26 C27 C30 155.3(5) . . . . no
C29 C26 C27 C31 25.9(7) . . . . no
